data_4069777
loop_
_publ_author_name
'Liu, Yanyan'
'Li, Shaoguang'
'Yang, Xiao-Juan'
'Yang, Peiju'
'Gao, Jing'
'Xia, Yana'
'Wu, Biao'

_publ_section_title
;
 Synthesis and Structure of a Zinc&#x2212;Zinc-Bonded Compound with a
 Monoanionic \a-Diimine Ligand, [LZn&#x2212;ZnL] (L =
 [(2,6-iPr2C6H3)NC(Me)]2&#x2212;)
;
_journal_issue 17
_journal_name_full Organometallics
_journal_page_first 5270
_journal_paper_doi 10.1021/om900408a
_journal_volume 28
_journal_year 2009
_chemical_formula_sum 'C56 H80 N4 Zn2'
_chemical_formula_weight 939.98
_chemical_name_systematic
; 
 ? 
;
_space_group_IT_number 147
_symmetry_cell_setting trigonal
_symmetry_space_group_name_Hall '-P 3'
_symmetry_space_group_name_H-M 'P -3'
_atom_sites_solution_hydrogens geom
_atom_sites_solution_primary direct
_atom_sites_solution_secondary difmap
_audit_creation_method SHELXL-97
_cell_angle_alpha 90.00
_cell_angle_beta 90.00
_cell_angle_gamma 120.00
_cell_formula_units_Z 6
_cell_length_a 28.299(7)
_cell_length_b 28.299(7)
_cell_length_c 13.302(3)
_cell_measurement_temperature 293(2)
_cell_volume 9225(4)
_computing_cell_refinement 'Bruker SMART'
_computing_data_collection 'Bruker SMART APEX II'
_computing_data_reduction 'Bruker SAINT'
_computing_structure_refinement 'SHELXL-97 (Sheldrick, 1997)'
_computing_structure_solution 'SHELXS-97 (Sheldrick, 1990)'
_diffrn_ambient_temperature 293(2)
_diffrn_measured_fraction_theta_full 0.994
_diffrn_measured_fraction_theta_max 0.994
_diffrn_measurement_device_type 'Bruker APEX II area detector'
_diffrn_measurement_method '\w scans'
_diffrn_radiation_monochromator graphite
_diffrn_radiation_source 'fine-focus sealed tube'
_diffrn_radiation_type MoK\a
_diffrn_radiation_wavelength 0.71073
_diffrn_reflns_av_R_equivalents 0.2338
_diffrn_reflns_av_sigmaI/netI 0.2221
_diffrn_reflns_limit_h_max 33
_diffrn_reflns_limit_h_min -33
_diffrn_reflns_limit_k_max 27
_diffrn_reflns_limit_k_min -33
_diffrn_reflns_limit_l_max 15
_diffrn_reflns_limit_l_min -15
_diffrn_reflns_number 45990
_diffrn_reflns_theta_full 24.94
_diffrn_reflns_theta_max 24.94
_diffrn_reflns_theta_min 2.10
_exptl_absorpt_coefficient_mu 0.813
_exptl_absorpt_correction_T_max 0.8675
_exptl_absorpt_correction_T_min 0.7926
_exptl_absorpt_correction_type multi-scan
_exptl_absorpt_process_details SADABS
_exptl_crystal_colour black-red
_exptl_crystal_density_diffrn 1.015
_exptl_crystal_density_method 'not measured'
_exptl_crystal_description block
_exptl_crystal_F_000 3024
_exptl_crystal_size_max 0.30
_exptl_crystal_size_mid 0.24
_exptl_crystal_size_min 0.18
_refine_diff_density_max 1.477
_refine_diff_density_min -0.603
_refine_diff_density_rms 0.120
_refine_ls_extinction_method none
_refine_ls_goodness_of_fit_ref 0.951
_refine_ls_hydrogen_treatment constr
_refine_ls_matrix_type full
_refine_ls_number_parameters 579
_refine_ls_number_reflns 10691
_refine_ls_number_restraints 0
_refine_ls_restrained_S_all 0.951
_refine_ls_R_factor_all 0.2533
_refine_ls_R_factor_gt 0.0964
_refine_ls_shift/su_max 0.000
_refine_ls_shift/su_mean 0.000
_refine_ls_structure_factor_coef Fsqd
_refine_ls_weighting_details 'calc w=1/[\s^2^(Fo^2^)+(0.1934P)^2^+0.0000P] where P=(Fo^2^+2Fc^2^)/3'
_refine_ls_weighting_scheme calc
_refine_ls_wR_factor_gt 0.2604
_refine_ls_wR_factor_ref 0.3584
_reflns_number_gt 3855
_reflns_number_total 10691
_reflns_threshold_expression >2sigma(I)
_cod_data_source_file om900408a_si_002.cif
_cod_data_source_block Zn2
_cod_depositor_comments
;
The following automatic conversions were performed:
'_atom_site_symetry_multiplicity' tag replaced with
'_atom_site_symmetry_multiplicity'.

Automatic conversion script
Id: cif_correct_tags 1440 2010-10-19 06:21:57Z saulius 

The following automatic conversions were performed:

'_symmetry_cell_setting' value 'Trigonal' changed to 'trigonal'
according to /home/saulius/struct/CIF-dictionaries/cif_core.dic
dictionary named 'cif_core.dic' version 2.4.2 from
2011-04-26.

'_exptl_absorpt_correction_type' value 'Multi-scan'
changed to 'multi-scan' according to
/home/saulius/struct/CIF-dictionaries/cif_core.dic dictionary named
'cif_core.dic' version 2.4.2 from 2011-04-26.

Automatic conversion script
Id: cif_fix_values 1715 2011-07-08 13:25:40Z adriana 
;
_cod_original_sg_symbol_H-M P-3
_cod_database_code 4069777

loop_
_symmetry_equiv_pos_as_xyz
'x, y, z'
'-y, x-y, z'
'-x+y, -x, z'
'-x, -y, -z'
'y, -x+y, -z'
'x-y, x, -z'

loop_
_atom_site_label
_atom_site_type_symbol
_atom_site_fract_x
_atom_site_fract_y
_atom_site_fract_z
_atom_site_U_iso_or_equiv
_atom_site_adp_type
_atom_site_occupancy
_atom_site_symmetry_multiplicity
_atom_site_calc_flag
_atom_site_refinement_flags
Zn1 Zn 0.29122(5) 0.84945(5) 0.18397(9) 0.0534(4) Uani 1 1 d .
Zn2 Zn 0.29082(5) 0.93000(5) 0.22185(9) 0.0573(4) Uani 1 1 d .
N1 N 0.3056(3) 0.8118(3) 0.0705(6) 0.052(2) Uani 1 1 d .
N2 N 0.2743(3) 0.7804(3) 0.2537(6) 0.051(2) Uani 1 1 d .
N3 N 0.2642(4) 0.9766(4) 0.1618(7) 0.065(3) Uani 1 1 d .
N4 N 0.3166(4) 0.9868(3) 0.3294(6) 0.059(2) Uani 1 1 d .
C1 C 0.2958(4) 0.7623(4) 0.0953(8) 0.049(3) Uani 1 1 d .
C2 C 0.2794(4) 0.7452(4) 0.1951(7) 0.048(3) Uani 1 1 d .
C3 C 0.3018(5) 0.7271(5) 0.0200(8) 0.070(3) Uani 1 1 d .
H3A H 0.2947 0.7358 -0.0459 0.105 Uiso 1 1 calc R
H3B H 0.2765 0.6895 0.0347 0.105 Uiso 1 1 calc R
H3C H 0.3384 0.7331 0.0225 0.105 Uiso 1 1 calc R
C4 C 0.2675(5) 0.6906(5) 0.2312(8) 0.075(4) Uani 1 1 d .
H4A H 0.3002 0.6931 0.2573 0.113 Uiso 1 1 calc R
H4B H 0.2541 0.6652 0.1763 0.113 Uiso 1 1 calc R
H4C H 0.2404 0.6784 0.2832 0.113 Uiso 1 1 calc R
C5 C 0.2764(5) 1.0207(4) 0.2185(8) 0.062(3) Uani 1 1 d .
C6 C 0.3044(5) 1.0254(4) 0.3109(8) 0.058(3) Uani 1 1 d .
C7 C 0.2593(6) 1.0617(5) 0.1878(10) 0.093(4) Uani 1 1 d .
H7A H 0.2583 1.0633 0.1158 0.140 Uiso 1 1 calc R
H7B H 0.2851 1.0971 0.2136 0.140 Uiso 1 1 calc R
H7C H 0.2238 1.0507 0.2146 0.140 Uiso 1 1 calc R
C8 C 0.3197(6) 1.0740(5) 0.3788(10) 0.092(4) Uani 1 1 d .
H8A H 0.3498 1.0800 0.4207 0.138 Uiso 1 1 calc R
H8B H 0.2891 1.0669 0.4202 0.138 Uiso 1 1 calc R
H8C H 0.3299 1.1058 0.3385 0.138 Uiso 1 1 calc R
C9 C 0.3240(5) 0.8314(4) -0.0298(7) 0.053(3) Uani 1 1 d .
C10 C 0.3794(5) 0.8592(5) -0.0482(9) 0.065(3) Uani 1 1 d .
C11 C 0.3971(6) 0.8783(6) -0.1456(10) 0.087(4) Uani 1 1 d .
H11 H 0.4343 0.8973 -0.1597 0.104 Uiso 1 1 calc R
C12 C 0.3600(7) 0.8692(6) -0.2213(10) 0.095(5) Uani 1 1 d .
H12 H 0.3722 0.8815 -0.2862 0.114 Uiso 1 1 calc R
C13 C 0.3056(6) 0.8422(5) -0.2006(9) 0.079(4) Uani 1 1 d .
H13 H 0.2809 0.8369 -0.2516 0.095 Uiso 1 1 calc R
C14 C 0.2860(5) 0.8221(4) -0.1032(8) 0.057(3) Uani 1 1 d .
C15 C 0.4221(6) 0.8686(7) 0.0339(11) 0.106(5) Uani 1 1 d .
H15 H 0.4026 0.8449 0.0909 0.128 Uiso 1 1 calc R
C16 C 0.4482(9) 0.9255(9) 0.0692(18) 0.206(12) Uani 1 1 d .
H16A H 0.4751 0.9315 0.1191 0.309 Uiso 1 1 calc R
H16B H 0.4211 0.9324 0.0980 0.309 Uiso 1 1 calc R
H16C H 0.4653 0.9497 0.0136 0.309 Uiso 1 1 calc R
C17 C 0.4643(6) 0.8529(7) -0.0043(13) 0.124(6) Uani 1 1 d .
H17A H 0.4972 0.8853 -0.0241 0.186 Uiso 1 1 calc R
H17B H 0.4495 0.8288 -0.0608 0.186 Uiso 1 1 calc R
H17C H 0.4724 0.8349 0.0486 0.186 Uiso 1 1 calc R
C18 C 0.2265(5) 0.7941(5) -0.0816(9) 0.074(4) Uani 1 1 d .
H18 H 0.2210 0.7743 -0.0183 0.088 Uiso 1 1 calc R
C19 C 0.2067(6) 0.8332(7) -0.0646(13) 0.123(6) Uani 1 1 d .
H19A H 0.2134 0.8552 -0.1236 0.185 Uiso 1 1 calc R
H19B H 0.2256 0.8563 -0.0084 0.185 Uiso 1 1 calc R
H19C H 0.1682 0.8134 -0.0508 0.185 Uiso 1 1 calc R
C20 C 0.1906(6) 0.7521(7) -0.1590(12) 0.132(7) Uani 1 1 d .
H20A H 0.1886 0.7704 -0.2184 0.199 Uiso 1 1 calc R
H20B H 0.1546 0.7300 -0.1319 0.199 Uiso 1 1 calc R
H20C H 0.2057 0.7295 -0.1759 0.199 Uiso 1 1 calc R
C21 C 0.2583(5) 0.7665(4) 0.3569(8) 0.054(3) Uani 1 1 d .
C22 C 0.2982(5) 0.7795(5) 0.4326(8) 0.065(3) Uani 1 1 d .
C23 C 0.2803(6) 0.7673(5) 0.5321(9) 0.081(4) Uani 1 1 d .
H23 H 0.3058 0.7763 0.5834 0.097 Uiso 1 1 calc R
C24 C 0.2271(7) 0.7427(6) 0.5548(9) 0.089(4) Uani 1 1 d .
H24 H 0.2166 0.7346 0.6217 0.106 Uiso 1 1 calc R
C25 C 0.1874(6) 0.7289(6) 0.4831(10) 0.090(4) Uani 1 1 d .
H25 H 0.1508 0.7107 0.5016 0.108 Uiso 1 1 calc R
C26 C 0.2022(5) 0.7424(5) 0.3803(9) 0.069(3) Uani 1 1 d .
C27 C 0.3580(5) 0.8076(5) 0.4058(9) 0.073(3) Uani 1 1 d .
H27 H 0.3604 0.7995 0.3350 0.087 Uiso 1 1 calc R
C28 C 0.3836(6) 0.8690(6) 0.4151(14) 0.129(6) Uani 1 1 d .
H28A H 0.3696 0.8822 0.3630 0.193 Uiso 1 1 calc R
H28B H 0.4225 0.8859 0.4085 0.193 Uiso 1 1 calc R
H28C H 0.3748 0.8778 0.4796 0.193 Uiso 1 1 calc R
C29 C 0.3888(6) 0.7868(7) 0.4652(12) 0.118(6) Uani 1 1 d .
H29A H 0.3699 0.7477 0.4622 0.177 Uiso 1 1 calc R
H29B H 0.3914 0.7983 0.5339 0.177 Uiso 1 1 calc R
H29C H 0.4247 0.8012 0.4376 0.177 Uiso 1 1 calc R
C30 C 0.1592(5) 0.7286(6) 0.3013(10) 0.083(4) Uani 1 1 d .
H30 H 0.1774 0.7454 0.2378 0.099 Uiso 1 1 calc R
C31 C 0.1221(8) 0.7492(8) 0.3277(15) 0.164(9) Uani 1 1 d .
H31A H 0.1060 0.7537 0.2675 0.246 Uiso 1 1 calc R
H31B H 0.1423 0.7837 0.3613 0.246 Uiso 1 1 calc R
H31C H 0.0939 0.7236 0.3714 0.246 Uiso 1 1 calc R
C32 C 0.1265(7) 0.6688(7) 0.2864(15) 0.154(8) Uani 1 1 d .
H32A H 0.0950 0.6540 0.3293 0.231 Uiso 1 1 calc R
H32B H 0.1483 0.6525 0.3026 0.231 Uiso 1 1 calc R
H32C H 0.1150 0.6612 0.2175 0.231 Uiso 1 1 calc R
C33 C 0.2391(5) 0.9708(5) 0.0659(9) 0.065(3) Uani 1 1 d .
C34 C 0.2740(6) 0.9881(5) -0.0165(9) 0.077(4) Uani 1 1 d .
C35 C 0.2443(10) 0.9786(7) -0.1122(10) 0.122(6) Uani 1 1 d .
H35 H 0.2633 0.9880 -0.1727 0.146 Uiso 1 1 calc R
C36 C 0.1886(9) 0.9560(8) -0.112(2) 0.138(9) Uani 1 1 d .
H36 H 0.1717 0.9539 -0.1732 0.166 Uiso 1 1 calc R
C37 C 0.1587(9) 0.9378(9) -0.0357(17) 0.123(7) Uani 1 1 d .
H37 H 0.1209 0.9190 -0.0407 0.148 Uiso 1 1 calc R
C38 C 0.1848(6) 0.9470(6) 0.0563(11) 0.081(4) Uani 1 1 d .
C39 C 0.3361(7) 1.0129(8) -0.0088(11) 0.111(5) Uani 1 1 d .
H39 H 0.3429 1.0061 0.0605 0.133 Uiso 1 1 calc R
C40 C 0.3594(8) 0.9861(7) -0.074(2) 0.204(13) Uani 1 1 d .
H40A H 0.3448 0.9489 -0.0530 0.307 Uiso 1 1 calc R
H40B H 0.3984 1.0052 -0.0670 0.307 Uiso 1 1 calc R
H40C H 0.3498 0.9871 -0.1426 0.307 Uiso 1 1 calc R
C41 C 0.3662(8) 1.0727(7) -0.0201(18) 0.186(10) Uani 1 1 d .
H41A H 0.4047 1.0857 -0.0202 0.278 Uiso 1 1 calc R
H41B H 0.3575 1.0890 0.0348 0.278 Uiso 1 1 calc R
H41C H 0.3561 1.0824 -0.0823 0.278 Uiso 1 1 calc R
C42 C 0.1493(6) 0.9256(8) 0.1439(15) 0.114(6) Uani 1 1 d .
H42 H 0.1720 0.9427 0.2033 0.137 Uiso 1 1 calc R
C43 C 0.1248(8) 0.8652(9) 0.1561(17) 0.186(10) Uani 1 1 d .
H43A H 0.1088 0.8474 0.0937 0.279 Uiso 1 1 calc R
H43B H 0.0972 0.8524 0.2073 0.279 Uiso 1 1 calc R
H43C H 0.1527 0.8572 0.1753 0.279 Uiso 1 1 calc R
C44 C 0.1019(10) 0.9360(12) 0.149(2) 0.246(14) Uani 1 1 d .
H44A H 0.1152 0.9744 0.1420 0.369 Uiso 1 1 calc R
H44B H 0.0838 0.9237 0.2127 0.369 Uiso 1 1 calc R
H44C H 0.0767 0.9166 0.0959 0.369 Uiso 1 1 calc R
C45 C 0.3468(5) 0.9899(5) 0.4179(8) 0.062(3) Uani 1 1 d .
C46 C 0.4033(6) 1.0147(5) 0.4134(9) 0.073(4) Uani 1 1 d .
C47 C 0.4304(6) 1.0146(6) 0.5005(13) 0.102(5) Uani 1 1 d .
H47 H 0.4683 1.0320 0.5016 0.123 Uiso 1 1 calc R
C48 C 0.4004(9) 0.9883(6) 0.5863(11) 0.101(5) Uani 1 1 d .
H48 H 0.4185 0.9874 0.6438 0.122 Uiso 1 1 calc R
C49 C 0.3467(7) 0.9648(6) 0.5875(11) 0.094(5) Uani 1 1 d .
H49 H 0.3280 0.9477 0.6461 0.112 Uiso 1 1 calc R
C50 C 0.3184(5) 0.9647(5) 0.5073(9) 0.067(3) Uani 1 1 d .
C51 C 0.4341(6) 1.0439(8) 0.3140(12) 0.125(6) Uani 1 1 d .
H51 H 0.4081 1.0471 0.2702 0.150 Uiso 1 1 calc R
C52 C 0.4528(10) 1.0095(7) 0.2604(16) 0.221(14) Uani 1 1 d .
H52A H 0.4690 1.0262 0.1973 0.331 Uiso 1 1 calc R
H52B H 0.4221 0.9738 0.2485 0.331 Uiso 1 1 calc R
H52C H 0.4792 1.0064 0.3010 0.331 Uiso 1 1 calc R
C53 C 0.4807(8) 1.1003(6) 0.3332(16) 0.175(10) Uani 1 1 d .
H53A H 0.4850 1.1232 0.2767 0.262 Uiso 1 1 calc R
H53B H 0.5136 1.0989 0.3426 0.262 Uiso 1 1 calc R
H53C H 0.4734 1.1149 0.3925 0.262 Uiso 1 1 calc R
C54 C 0.2570(6) 0.9363(6) 0.5109(10) 0.096(4) Uani 1 1 d .
H54 H 0.2441 0.9480 0.4528 0.115 Uiso 1 1 calc R
C55 C 0.2327(7) 0.8751(7) 0.5064(17) 0.172(9) Uani 1 1 d .
H55A H 0.2559 0.8650 0.5418 0.258 Uiso 1 1 calc R
H55B H 0.2295 0.8638 0.4375 0.258 Uiso 1 1 calc R
H55C H 0.1972 0.8576 0.5370 0.258 Uiso 1 1 calc R
C56 C 0.2382(8) 0.9500(10) 0.6020(17) 0.228(14) Uani 1 1 d .
H56A H 0.2270 0.9210 0.6500 0.342 Uiso 1 1 calc R
H56B H 0.2078 0.9550 0.5863 0.342 Uiso 1 1 calc R
H56C H 0.2672 0.9832 0.6298 0.342 Uiso 1 1 calc R

loop_
_atom_site_aniso_label
_atom_site_aniso_U_11
_atom_site_aniso_U_22
_atom_site_aniso_U_33
_atom_site_aniso_U_23
_atom_site_aniso_U_13
_atom_site_aniso_U_12
Zn1 0.0670(9) 0.0555(8) 0.0364(7) 0.0006(6) 0.0053(6) 0.0295(7)
Zn2 0.0752(9) 0.0604(9) 0.0392(8) -0.0030(6) 0.0008(6) 0.0360(7)
N1 0.065(6) 0.057(6) 0.036(5) 0.008(4) 0.009(4) 0.033(5)
N2 0.058(5) 0.069(6) 0.030(5) 0.007(4) 0.014(4) 0.034(5)
N3 0.078(7) 0.063(6) 0.055(6) -0.018(5) -0.015(5) 0.036(5)
N4 0.080(7) 0.059(6) 0.041(6) -0.001(4) 0.003(5) 0.038(5)
C1 0.052(7) 0.046(6) 0.044(7) 0.001(5) 0.006(5) 0.020(5)
C2 0.066(7) 0.049(6) 0.031(6) 0.015(5) 0.014(5) 0.031(6)
C3 0.099(9) 0.077(8) 0.053(8) -0.001(6) 0.014(7) 0.058(8)
C4 0.109(10) 0.077(9) 0.046(7) 0.008(6) 0.021(7) 0.051(8)
C5 0.082(8) 0.059(7) 0.049(7) 0.002(6) 0.002(6) 0.039(7)
C6 0.079(8) 0.046(7) 0.049(7) -0.001(5) 0.001(6) 0.031(6)
C7 0.137(12) 0.087(10) 0.082(10) -0.005(8) -0.010(9) 0.075(10)
C8 0.129(12) 0.102(10) 0.073(10) -0.029(8) -0.025(8) 0.078(10)
C9 0.066(8) 0.068(7) 0.030(6) 0.017(5) 0.019(5) 0.037(6)
C10 0.071(8) 0.081(8) 0.046(7) 0.018(6) 0.013(6) 0.039(7)
C11 0.101(11) 0.103(11) 0.056(9) 0.030(8) 0.021(8) 0.051(9)
C12 0.117(13) 0.127(13) 0.049(9) 0.039(8) 0.035(9) 0.066(11)
C13 0.102(11) 0.108(11) 0.035(7) 0.012(7) 0.006(7) 0.058(9)
C14 0.074(8) 0.059(7) 0.036(7) 0.006(5) 0.002(6) 0.031(6)
C15 0.087(11) 0.138(14) 0.060(10) 0.020(9) 0.030(8) 0.031(10)
C16 0.19(2) 0.20(2) 0.28(3) -0.17(2) -0.12(2) 0.127(19)
C17 0.096(12) 0.142(15) 0.148(16) 0.007(12) 0.005(11) 0.070(11)
C18 0.071(9) 0.118(11) 0.040(7) -0.013(7) -0.005(6) 0.053(8)
C19 0.084(11) 0.136(14) 0.140(16) -0.030(12) 0.007(10) 0.047(10)
C20 0.122(13) 0.132(14) 0.102(13) -0.059(11) 0.000(10) 0.033(11)
C21 0.075(8) 0.064(7) 0.034(6) 0.011(5) 0.014(6) 0.044(6)
C22 0.087(9) 0.070(8) 0.039(7) 0.000(6) 0.000(6) 0.040(7)
C23 0.111(11) 0.097(10) 0.032(7) 0.011(7) 0.008(7) 0.050(9)
C24 0.128(13) 0.122(12) 0.018(7) 0.013(7) 0.022(8) 0.064(11)
C25 0.106(11) 0.108(11) 0.043(8) 0.027(7) 0.033(8) 0.044(9)
C26 0.078(9) 0.078(9) 0.055(8) 0.011(6) 0.016(7) 0.041(7)
C27 0.062(8) 0.091(10) 0.051(8) -0.001(7) 0.000(6) 0.028(8)
C28 0.078(11) 0.098(13) 0.179(19) -0.004(12) -0.008(11) 0.020(10)
C29 0.122(13) 0.187(17) 0.093(12) -0.006(11) -0.007(10) 0.113(13)
C30 0.060(8) 0.101(11) 0.065(9) 0.014(8) -0.001(7) 0.023(8)
C31 0.172(18) 0.24(2) 0.158(19) -0.062(17) -0.070(15) 0.162(19)
C32 0.131(16) 0.140(17) 0.17(2) -0.028(14) -0.060(14) 0.051(14)
C33 0.078(9) 0.067(8) 0.052(8) -0.015(6) -0.018(7) 0.038(7)
C34 0.119(12) 0.072(9) 0.043(8) 0.004(6) -0.004(8) 0.050(9)
C35 0.23(2) 0.114(13) 0.037(9) 0.018(8) 0.027(11) 0.098(15)
C36 0.118(17) 0.122(16) 0.18(2) -0.033(16) -0.094(17) 0.063(15)
C37 0.132(17) 0.133(17) 0.120(18) 0.005(14) 0.005(14) 0.077(14)
C38 0.086(11) 0.107(11) 0.059(9) -0.011(8) -0.009(8) 0.056(9)
C39 0.119(14) 0.164(18) 0.055(9) 0.026(10) 0.015(9) 0.075(14)
C40 0.115(15) 0.072(12) 0.42(4) 0.004(17) 0.03(2) 0.039(11)
C41 0.141(17) 0.074(12) 0.29(3) -0.046(15) 0.028(18) 0.016(12)
C42 0.081(11) 0.141(16) 0.133(17) -0.001(13) -0.012(11) 0.066(12)
C43 0.17(2) 0.17(2) 0.19(2) 0.049(18) 0.076(17) 0.064(17)
C44 0.20(3) 0.34(4) 0.27(4) -0.04(3) -0.03(2) 0.18(3)
C45 0.078(9) 0.071(8) 0.037(7) -0.011(6) -0.005(6) 0.037(7)
C46 0.085(10) 0.096(10) 0.049(8) -0.020(7) -0.010(7) 0.053(8)
C47 0.092(11) 0.093(11) 0.107(14) -0.030(10) -0.043(10) 0.035(9)
C48 0.165(17) 0.084(11) 0.050(9) -0.010(8) -0.035(11) 0.058(12)
C49 0.102(12) 0.079(10) 0.058(10) 0.008(7) -0.018(9) 0.014(9)
C50 0.081(9) 0.067(8) 0.042(8) -0.005(6) -0.005(7) 0.029(7)
C51 0.066(10) 0.192(19) 0.081(12) -0.020(12) 0.011(8) 0.038(11)
C52 0.33(3) 0.085(13) 0.19(2) -0.015(13) 0.15(2) 0.054(16)
C53 0.19(2) 0.085(12) 0.18(2) 0.000(12) 0.099(16) 0.016(13)
C54 0.120(13) 0.109(12) 0.046(8) -0.006(8) 0.017(8) 0.047(10)
C55 0.119(15) 0.090(13) 0.24(3) -0.017(14) 0.019(15) -0.001(11)
C56 0.16(2) 0.26(3) 0.19(2) -0.12(2) 0.057(17) 0.057(19)

loop_
_atom_type_symbol
_atom_type_description
_atom_type_scat_dispersion_real
_atom_type_scat_dispersion_imag
_atom_type_scat_source
C C 0.0033 0.0016 'International Tables Vol C Tables 4.2.6.8 and 6.1.1.4'
H H 0.0000 0.0000 'International Tables Vol C Tables 4.2.6.8 and 6.1.1.4'
N N 0.0061 0.0033 'International Tables Vol C Tables 4.2.6.8 and 6.1.1.4'
Zn Zn 0.2839 1.4301 'International Tables Vol C Tables 4.2.6.8 and 6.1.1.4'

loop_
_geom_angle_atom_site_label_1
_geom_angle_atom_site_label_2
_geom_angle_atom_site_label_3
_geom_angle
N2 Zn1 N1 81.0(3)
N2 Zn1 Zn2 137.6(2)
N1 Zn1 Zn2 141.4(2)
N3 Zn2 N4 82.0(4)
N3 Zn2 Zn1 138.5(3)
N4 Zn2 Zn1 139.5(3)
C1 N1 C9 118.8(8)
C1 N1 Zn1 112.5(6)
C9 N1 Zn1 128.7(7)
C2 N2 C21 119.4(8)
C2 N2 Zn1 113.5(6)
C21 N2 Zn1 127.0(7)
C5 N3 C33 119.4(9)
C5 N3 Zn2 112.5(7)
C33 N3 Zn2 127.9(7)
C6 N4 C45 119.8(9)
C6 N4 Zn2 112.9(7)
C45 N4 Zn2 127.3(7)
N1 C1 C2 117.2(9)
N1 C1 C3 120.6(9)
C2 C1 C3 122.3(9)
N2 C2 C1 115.8(9)
N2 C2 C4 122.5(9)
C1 C2 C4 121.7(9)
N3 C5 C6 116.2(10)
N3 C5 C7 121.6(11)
C6 C5 C7 122.2(10)
N4 C6 C5 116.4(10)
N4 C6 C8 124.3(11)
C5 C6 C8 119.3(10)
C14 C9 C10 122.6(10)
C14 C9 N1 119.1(9)
C10 C9 N1 118.3(10)
C9 C10 C11 118.1(11)
C9 C10 C15 122.5(10)
C11 C10 C15 119.4(11)
C12 C11 C10 120.8(13)
C13 C12 C11 119.8(12)
C12 C13 C14 121.2(12)
C9 C14 C13 117.5(11)
C9 C14 C18 122.2(10)
C13 C14 C18 120.3(11)
C16 C15 C10 109.6(15)
C16 C15 C17 112.3(14)
C10 C15 C17 111.4(12)
C19 C18 C14 112.4(11)
C19 C18 C20 109.4(12)
C14 C18 C20 115.0(10)
C26 C21 C22 121.7(10)
C26 C21 N2 117.9(10)
C22 C21 N2 120.3(10)
C23 C22 C21 117.8(11)
C23 C22 C27 121.7(11)
C21 C22 C27 120.5(10)
C24 C23 C22 121.0(12)
C23 C24 C25 122.6(12)
C24 C25 C26 120.1(12)
C21 C26 C25 116.7(12)
C21 C26 C30 122.6(11)
C25 C26 C30 120.6(12)
C29 C27 C22 112.9(11)
C29 C27 C28 111.6(12)
C22 C27 C28 110.5(11)
C31 C30 C32 108.7(13)
C31 C30 C26 112.0(12)
C32 C30 C26 110.7(12)
C38 C33 C34 122.4(12)
C38 C33 N3 121.4(12)
C34 C33 N3 116.1(11)
C33 C34 C35 112.2(14)
C33 C34 C39 123.8(11)
C35 C34 C39 124.0(14)
C36 C35 C34 120.0(16)
C37 C36 C35 125(2)
C36 C37 C38 117(2)
C33 C38 C37 123.2(15)
C33 C38 C42 120.8(14)
C37 C38 C42 115.9(16)
C41 C39 C40 111.9(14)
C41 C39 C34 113.0(15)
C40 C39 C34 115.0(15)
C38 C42 C43 113.0(16)
C38 C42 C44 116.7(17)
C43 C42 C44 105.5(17)
C46 C45 C50 120.7(11)
C46 C45 N4 119.8(10)
C50 C45 N4 119.4(11)
C47 C46 C45 117.4(13)
C47 C46 C51 122.7(14)
C45 C46 C51 119.8(11)
C46 C47 C48 119.6(14)
C49 C48 C47 121.3(14)
C48 C49 C50 122.0(15)
C49 C50 C45 119.0(13)
C49 C50 C54 120.5(13)
C45 C50 C54 120.5(11)
C53 C51 C52 111.4(14)
C53 C51 C46 112.2(14)
C52 C51 C46 110.0(16)
C56 C54 C50 111.4(14)
C56 C54 C55 108.8(16)
C50 C54 C55 110.6(14)

loop_
_geom_bond_atom_site_label_1
_geom_bond_atom_site_label_2
_geom_bond_distance
Zn1 N2 1.993(8)
Zn1 N1 2.003(8)
Zn1 Zn2 2.3403(18)
Zn2 N3 1.985(9)
Zn2 N4 1.997(9)
N1 C1 1.327(12)
N1 C9 1.438(11)
N2 C2 1.329(11)
N2 C21 1.437(12)
N3 C5 1.347(13)
N3 C33 1.428(13)
N4 C6 1.325(12)
N4 C45 1.431(13)
C1 C2 1.410(13)
C1 C3 1.482(13)
C2 C4 1.485(14)
C5 C6 1.430(15)
C5 C7 1.519(15)
C6 C8 1.515(15)
C9 C14 1.379(14)
C9 C10 1.380(14)
C10 C11 1.396(15)
C10 C15 1.548(18)
C11 C12 1.384(18)
C12 C13 1.361(17)
C13 C14 1.412(14)
C14 C18 1.487(15)
C15 C16 1.47(2)
C15 C17 1.556(19)
C18 C19 1.487(17)
C18 C20 1.515(16)
C21 C26 1.412(14)
C21 C22 1.417(14)
C22 C23 1.398(15)
C22 C27 1.509(15)
C23 C24 1.340(17)
C24 C25 1.372(17)
C25 C26 1.425(15)
C26 C30 1.504(16)
C27 C29 1.496(16)
C27 C28 1.518(17)
C30 C31 1.478(18)
C30 C32 1.481(19)
C33 C38 1.341(16)
C33 C34 1.389(16)
C34 C35 1.47(2)
C34 C39 1.536(19)
C35 C36 1.37(2)
C36 C37 1.26(3)
C37 C38 1.39(2)
C38 C42 1.46(2)
C39 C41 1.47(2)
C39 C40 1.50(2)
C42 C43 1.50(2)
C42 C44 1.51(2)
C45 C46 1.390(15)
C45 C50 1.413(15)
C46 C47 1.389(18)
C46 C51 1.572(19)
C47 C48 1.39(2)
C48 C49 1.319(19)
C49 C50 1.331(16)
C50 C54 1.507(17)
C51 C53 1.50(2)
C51 C52 1.50(2)
C54 C56 1.452(19)
C54 C55 1.513(19)

loop_
_platon_squeeze_void_nr
_platon_squeeze_void_average_x
_platon_squeeze_void_average_y
_platon_squeeze_void_average_z
_platon_squeeze_void_volume
_platon_squeeze_void_count_electrons
_platon_squeeze_void_content
1 0.000 0.000 -0.008 1177 171 ' '
2 0.333 0.667 0.740 190 45 ' '
3 0.667 0.333 0.260 190 43 ' '
